data_2015589
loop_
_publ_author_name
'S. Athimoolam'
'S. Natarajan'

_publ_section_title
;
 Hydrogen-bonding motifs in 4-carboxyphenylammonium nitrate and
 perchlorate monohydrate, and in bis(4-carboxyphenylammonium) sulfate
;
_journal_coeditor_code AV3034
_journal_issue 10
_journal_name_full 'Acta Crystallographica Section C'
_journal_page_first o612
_journal_page_last o617
_journal_paper_doi 10.1107/S0108270106033506
_journal_volume 62
_journal_year 2006
_chemical_formula_iupac '2C7 H8 N O2 +, S O4 2-'
_chemical_formula_moiety '2C7 H8 N O2 +, S O4 2-'
_chemical_formula_sum 'C14 H16 N2 O8 S'
_chemical_formula_weight 372.35
_chemical_name_common 'bis(p-Carboxyphenylammonium) sulfate'
_chemical_name_systematic
;
 ?
;
_space_group_IT_number 14
_symmetry_cell_setting monoclinic
_symmetry_space_group_name_Hall '-P 2ybc'
_symmetry_space_group_name_H-M 'P 1 21/c 1'
_atom_sites_solution_hydrogens geom
_atom_sites_solution_primary direct
_atom_sites_solution_secondary difmap
_audit_creation_method SHELXL-97
_cell_angle_alpha 90.00
_cell_angle_beta 97.272(5)
_cell_angle_gamma 90.00
_cell_formula_units_Z 4
_cell_length_a 18.7094(8)
_cell_length_b 14.0562(4)
_cell_length_c 6.0551(5)
_cell_measurement_reflns_used 25
_cell_measurement_temperature 293(2)
_cell_measurement_theta_max 13.21
_cell_measurement_theta_min 10.16
_cell_volume 1579.58(15)
_computing_cell_refinement 'CAD-4 Express'
_computing_data_collection 'CAD-4 Express (Enraf--Nonius, 1994)'
_computing_data_reduction 'XCAD4 (Harms & Wocadlo, 1995)'
_computing_molecular_graphics
;
SHELXTL/PC, Mercury (Version 1.4.1, Macrae <i>et al.</i>,  2006) and
PLATON (Spek,
2003)
;
_computing_publication_material 'SHELXL97 (Sheldrick, 1997)'
_computing_structure_refinement SHELXTL/PC
_computing_structure_solution 'SHELXTL/PC (Bruker, 2000)'
_diffrn_ambient_temperature 293(2)
_diffrn_measured_fraction_theta_full 0.999
_diffrn_measured_fraction_theta_max 0.999
_diffrn_measurement_device_type 'Nonius MACH3 sealed tube'
_diffrn_measurement_method \w--2\q
_diffrn_radiation_monochromator graphite
_diffrn_radiation_source 'fine-focus sealed tube'
_diffrn_radiation_type MoK\a
_diffrn_radiation_wavelength 0.71073
_diffrn_reflns_av_R_equivalents 0.0447
_diffrn_reflns_av_sigmaI/netI 0.0329
_diffrn_reflns_limit_h_max 22
_diffrn_reflns_limit_h_min -22
_diffrn_reflns_limit_k_max 16
_diffrn_reflns_limit_k_min -1
_diffrn_reflns_limit_l_max 7
_diffrn_reflns_limit_l_min 0
_diffrn_reflns_number 3323
_diffrn_reflns_theta_full 25.0
_diffrn_reflns_theta_max 24.98
_diffrn_reflns_theta_min 2.19
_diffrn_standards_decay_% 0
_diffrn_standards_interval_time 60
_diffrn_standards_number 3
_exptl_absorpt_coefficient_mu 0.254
_exptl_absorpt_correction_T_max 0.9973
_exptl_absorpt_correction_T_min 0.9534
_exptl_absorpt_correction_type psi-scan
_exptl_absorpt_process_details '(North <i>et al.</i>,  1968)'
_exptl_crystal_colour colourless
_exptl_crystal_density_diffrn 1.566
_exptl_crystal_density_meas 1.56
_exptl_crystal_density_method
;
flotation technique using a liquid mixture of carbon xylene and bromoform
;
_exptl_crystal_description block
_exptl_crystal_F_000 776
_exptl_crystal_size_max 0.26
_exptl_crystal_size_mid 0.22
_exptl_crystal_size_min 0.18
_refine_diff_density_max 0.835
_refine_diff_density_min -0.686
_refine_ls_extinction_method none
_refine_ls_goodness_of_fit_ref 1.054
_refine_ls_hydrogen_treatment constr
_refine_ls_matrix_type full
_refine_ls_number_parameters 230
_refine_ls_number_reflns 2763
_refine_ls_number_restraints 0
_refine_ls_restrained_S_all 1.054
_refine_ls_R_factor_all 0.0864
_refine_ls_R_factor_gt 0.0596
_refine_ls_shift/su_max <0.001
_refine_ls_shift/su_mean 0.000
_refine_ls_structure_factor_coef Fsqd
_refine_ls_weighting_details 'calc w=1/[\s^2^(Fo^2^)+(0.1287P)^2^+0.1992P] where P=(Fo^2^+2Fc^2^)/3'
_refine_ls_weighting_scheme calc
_refine_ls_wR_factor_gt 0.1578
_refine_ls_wR_factor_ref 0.1811
_reflns_number_gt 2014
_reflns_number_total 2763
_reflns_threshold_expression I>2\s(I)
_cod_data_source_file av3034.cif
_cod_data_source_block III
_cod_original_cell_volume 1579.51(15)
_cod_original_sg_symbol_H-M 'P 21/c'
_cod_database_code 2015589
_cod_database_fobs_code 2015589

loop_
_symmetry_equiv_pos_as_xyz
'x, y, z'
'-x, y+1/2, -z+1/2'
'-x, -y, -z'
'x, -y-1/2, z-1/2'

loop_
_atom_site_type_symbol
_atom_site_label
_atom_site_fract_x
_atom_site_fract_y
_atom_site_fract_z
_atom_site_U_iso_or_equiv
_atom_site_adp_type
_atom_site_calc_flag
_atom_site_refinement_flags
_atom_site_occupancy
C C11 0.39211(19) 0.3808(2) 0.4043(6) 0.0398(8) Uani d . 1
C C111 0.4695(2) 0.3776(3) 0.4989(7) 0.0482(10) Uani d . 1
O O1A 0.48737(16) 0.4072(3) 0.6910(5) 0.0739(10) Uani d . 1
O O1B 0.51279(16) 0.3420(3) 0.3765(6) 0.0762(11) Uani d . 1
H H1B 0.5527 0.3363 0.4486 0.114 Uiso calc R 1
C C12 0.34168(19) 0.4139(3) 0.5331(6) 0.0424(9) Uani d . 1
H H12 0.3569 0.4387 0.6735 0.051 Uiso calc R 1
C C13 0.26935(19) 0.4107(3) 0.4575(5) 0.0377(8) Uani d . 1
H H13 0.2358 0.4323 0.5467 0.045 Uiso calc R 1
C C14 0.24710(17) 0.3752(2) 0.2474(5) 0.0303(7) Uani d . 1
N N14 0.17053(14) 0.3649(2) 0.1747(4) 0.0324(6) Uani d . 1
H H14A 0.1581 0.3040 0.1824 0.049 Uiso calc R 1
H H14B 0.1607 0.3852 0.0349 0.049 Uiso calc R 1
H H14C 0.1458 0.3993 0.2624 0.049 Uiso calc R 1
C C15 0.29666(19) 0.3446(3) 0.1117(6) 0.0401(9) Uani d . 1
H H15 0.2811 0.3221 -0.0307 0.048 Uiso calc R 1
C C16 0.3694(2) 0.3476(3) 0.1891(6) 0.0444(9) Uani d . 1
H H16 0.4031 0.3276 0.0984 0.053 Uiso calc R 1
C C21 0.74070(19) 0.3673(2) 0.8710(6) 0.0364(8) Uani d . 1
C C211 0.66428(19) 0.3649(3) 0.7710(6) 0.0427(9) Uani d . 1
O O2A 0.64839(15) 0.3377(2) 0.5768(5) 0.0620(9) Uani d . 1
O O2B 0.61855(15) 0.3933(3) 0.8960(5) 0.0642(9) Uani d . 1
H H2B 0.5780 0.3920 0.8263 0.096 Uiso calc R 1
C C22 0.79444(18) 0.3423(2) 0.7468(5) 0.0354(8) Uani d . 1
H H22 0.7820 0.3211 0.6015 0.042 Uiso calc R 1
C C23 0.86627(18) 0.3477(2) 0.8319(5) 0.0339(8) Uani d . 1
H H23 0.9020 0.3316 0.7449 0.041 Uiso calc R 1
C C24 0.88392(17) 0.3777(2) 1.0505(5) 0.0271(7) Uani d . 1
N N24 0.95875(14) 0.38738(18) 1.1427(4) 0.0294(6) Uani d . 1
H H24A 0.9687 0.3466 1.2548 0.044 Uiso calc R 1
H H24B 0.9669 0.4465 1.1924 0.044 Uiso calc R 1
H H24C 0.9867 0.3750 1.0377 0.044 Uiso calc R 1
C C25 0.83084(18) 0.4025(2) 1.1790(5) 0.0345(8) Uani d . 1
H H25 0.8435 0.4227 1.3250 0.041 Uiso calc R 1
C C26 0.75969(19) 0.3976(3) 1.0921(6) 0.0392(8) Uani d . 1
H H26 0.7240 0.4141 1.1790 0.047 Uiso calc R 1
S S1 0.07132(4) 0.36963(5) 0.63025(11) 0.0261(3) Uani d . 1
O O1 0.08188(12) 0.44111(15) 0.4598(3) 0.0323(6) Uani d . 1
O O2 0.14086(13) 0.32125(17) 0.6978(4) 0.0393(6) Uani d . 1
O O3 0.05029(13) 0.41852(15) 0.8284(3) 0.0343(6) Uani d . 1
O O4 0.01590(13) 0.30125(16) 0.5442(4) 0.0377(6) Uani d . 1

loop_
_atom_site_aniso_label
_atom_site_aniso_U_11
_atom_site_aniso_U_22
_atom_site_aniso_U_33
_atom_site_aniso_U_12
_atom_site_aniso_U_13
_atom_site_aniso_U_23
C11 0.0322(18) 0.046(2) 0.041(2) -0.0016(15) 0.0009(15) -0.0001(16)
C111 0.0333(19) 0.059(2) 0.050(2) -0.0007(17) -0.0011(17) -0.0067(19)
O1A 0.0402(17) 0.112(3) 0.064(2) 0.0064(17) -0.0133(15) -0.028(2)
O1B 0.0311(15) 0.115(3) 0.080(2) 0.0097(17) 0.0001(15) -0.029(2)
C12 0.038(2) 0.059(2) 0.0288(18) -0.0043(17) -0.0008(14) -0.0056(16)
C13 0.0354(18) 0.054(2) 0.0242(17) -0.0026(15) 0.0043(13) -0.0045(15)
C14 0.0312(17) 0.0358(17) 0.0240(16) -0.0020(13) 0.0040(13) 0.0046(13)
N14 0.0305(14) 0.0446(15) 0.0211(13) -0.0028(12) -0.0010(11) 0.0037(12)
C15 0.0377(19) 0.056(2) 0.0265(17) -0.0038(16) 0.0022(14) -0.0087(15)
C16 0.0359(19) 0.060(2) 0.038(2) -0.0001(17) 0.0103(15) -0.0073(17)
C21 0.0332(18) 0.0396(18) 0.0354(18) -0.0010(14) 0.0001(14) 0.0018(15)
C211 0.0341(19) 0.050(2) 0.043(2) -0.0025(16) 0.0006(16) -0.0002(17)
O2A 0.0365(15) 0.092(2) 0.0535(18) 0.0011(15) -0.0078(13) -0.0198(17)
O2B 0.0304(14) 0.103(2) 0.0576(19) 0.0070(16) 0.0007(13) -0.0120(18)
C22 0.0376(19) 0.0458(19) 0.0215(16) -0.0014(15) -0.0011(13) -0.0057(14)
C23 0.0340(18) 0.0437(18) 0.0242(16) 0.0001(14) 0.0048(13) -0.0045(14)
C24 0.0290(16) 0.0287(15) 0.0236(15) -0.0009(12) 0.0032(12) 0.0022(12)
N24 0.0290(14) 0.0361(14) 0.0222(13) 0.0002(11) -0.0001(10) 0.0017(11)
C25 0.0400(19) 0.0431(17) 0.0204(15) 0.0020(15) 0.0038(13) -0.0044(14)
C26 0.0356(18) 0.049(2) 0.0341(19) 0.0009(16) 0.0084(15) -0.0049(16)
S1 0.0291(4) 0.0328(4) 0.0161(4) 0.0006(3) 0.0011(3) -0.0001(3)
O1 0.0381(13) 0.0354(12) 0.0237(12) -0.0018(10) 0.0049(9) 0.0029(9)
O2 0.0367(13) 0.0502(13) 0.0310(13) 0.0091(11) 0.0047(10) 0.0023(11)
O3 0.0448(14) 0.0383(12) 0.0212(11) 0.0039(10) 0.0096(10) -0.0025(9)
O4 0.0445(14) 0.0419(13) 0.0254(12) -0.0088(11) -0.0012(10) 0.0032(10)

loop_
_atom_type_symbol
_atom_type_description
_atom_type_scat_dispersion_real
_atom_type_scat_dispersion_imag
_atom_type_scat_source
C C 0.0033 0.0016 'International Tables Vol C Tables 4.2.6.8 and 6.1.1.4'
H H 0.0000 0.0000 'International Tables Vol C Tables 4.2.6.8 and 6.1.1.4'
N N 0.0061 0.0033 'International Tables Vol C Tables 4.2.6.8 and 6.1.1.4'
O O 0.0106 0.0060 'International Tables Vol C Tables 4.2.6.8 and 6.1.1.4'
S S 0.1246 0.1234 'International Tables Vol C Tables 4.2.6.8 and 6.1.1.4'

loop_
_geom_angle_atom_site_label_1
_geom_angle_atom_site_label_2
_geom_angle_atom_site_label_3
_geom_angle
C12 C11 C16 119.4(3)
C12 C11 C111 119.7(3)
C16 C11 C111 120.9(3)
O1A C111 O1B 124.4(4)
O1A C111 C11 118.9(4)
O1B C111 C11 116.7(4)
C111 O1B H1B 109.5
C13 C12 C11 121.1(3)
C13 C12 H12 119.4
C11 C12 H12 119.4
C12 C13 C14 119.2(3)
C12 C13 H13 120.4
C14 C13 H13 120.4
C13 C14 C15 120.9(3)
C13 C14 N14 119.1(3)
C15 C14 N14 119.9(3)
C14 N14 H14A 109.5
C14 N14 H14B 109.5
H14A N14 H14B 109.5
C14 N14 H14C 109.5
H14A N14 H14C 109.5
H14B N14 H14C 109.5
C16 C15 C14 119.6(3)
C16 C15 H15 120.2
C14 C15 H15 120.2
C15 C16 C11 119.7(3)
C15 C16 H16 120.1
C11 C16 H16 120.1
C22 C21 C26 118.9(3)
C22 C21 C211 120.4(3)
C26 C21 C211 120.7(3)
O2A C211 O2B 124.2(3)
O2A C211 C21 120.0(3)
O2B C211 C21 115.8(3)
C211 O2B H2B 109.5
C21 C22 C23 121.8(3)
C21 C22 H22 119.1
C23 C22 H22 119.1
C22 C23 C24 118.4(3)
C22 C23 H23 120.8
C24 C23 H23 120.8
C25 C24 C23 120.8(3)
C25 C24 N24 119.3(3)
C23 C24 N24 119.9(3)
C24 N24 H24A 109.5
C24 N24 H24B 109.5
H24A N24 H24B 109.5
C24 N24 H24C 109.5
H24A N24 H24C 109.5
H24B N24 H24C 109.5
C26 C25 C24 120.2(3)
C26 C25 H25 119.9
C24 C25 H25 119.9
C25 C26 C21 119.8(3)
C25 C26 H26 120.1
C21 C26 H26 120.1
O4 S1 O1 110.57(12)
O4 S1 O3 110.22(14)
O1 S1 O3 108.97(13)
O4 S1 O2 110.84(14)
O1 S1 O2 108.44(13)
O3 S1 O2 107.73(13)

loop_
_geom_bond_atom_site_label_1
_geom_bond_atom_site_label_2
_geom_bond_distance
_geom_bond_publ_flag
C11 C12 1.378(5) ?
C11 C16 1.399(5) ?
C11 C111 1.489(5) ?
C111 O1A 1.241(5) y
C111 O1B 1.268(5) y
O1B H1B 0.8200 ?
C12 C13 1.373(5) ?
C12 H12 0.9300 ?
C13 C14 1.381(5) ?
C13 H13 0.9300 ?
C14 C15 1.383(5) ?
C14 N14 1.452(4) y
N14 H14A 0.8900 ?
N14 H14B 0.8900 ?
N14 H14C 0.8900 ?
C15 C16 1.383(5) ?
C15 H15 0.9300 ?
C16 H16 0.9300 ?
C21 C22 1.375(5) ?
C21 C26 1.407(5) ?
C21 C211 1.481(5) ?
C211 O2A 1.237(5) y
C211 O2B 1.276(5) y
O2B H2B 0.8200 ?
C22 C23 1.379(5) ?
C22 H22 0.9300 ?
C23 C24 1.389(4) ?
C23 H23 0.9300 ?
C24 C25 1.381(4) ?
C24 N24 1.447(4) y
N24 H24A 0.8900 ?
N24 H24B 0.8900 ?
N24 H24C 0.8900 ?
C25 C26 1.370(5) ?
C25 H25 0.9300 ?
C26 H26 0.9300 ?
S1 O4 1.461(2) ?
S1 O1 1.472(2) ?
S1 O3 1.478(2) ?
S1 O2 1.479(2) ?

loop_
_geom_hbond_atom_site_label_D
_geom_hbond_atom_site_label_H
_geom_hbond_atom_site_label_A
_geom_hbond_site_symmetry_A
_geom_hbond_distance_DH
_geom_hbond_distance_HA
_geom_hbond_distance_DA
_geom_hbond_angle_DHA
O1B H1B O2A . 0.82 1.86 2.670(4) 170
N14 H14A O2 4_565 0.89 1.79 2.682(3) 175
N14 H14B O2 1_554 0.89 2.22 2.936(3) 137
N14 H14C O1 . 0.89 1.89 2.757(3) 165
O2B H2B O1A . 0.82 1.80 2.614(4) 171
N24 H24A O4 1_656 0.89 1.97 2.804(3) 156
N24 H24B O3 3_667 0.89 1.93 2.741(3) 151
N24 H24C O3 1_655 0.89 1.94 2.752(3) 150

loop_
_geom_torsion_atom_site_label_1
_geom_torsion_atom_site_label_2
_geom_torsion_atom_site_label_3
_geom_torsion_atom_site_label_4
_geom_torsion
_geom_torsion_publ_flag
C12 C11 C111 O1A -1.8(6) y
C16 C11 C111 O1A -179.6(4) y
C12 C11 C111 O1B 176.5(4) ?
C16 C11 C111 O1B -1.2(6) ?
C16 C11 C12 C13 3.0(6) ?
C111 C11 C12 C13 -174.8(4) ?
C11 C12 C13 C14 -1.0(6) ?
C12 C13 C14 C15 -1.2(5) ?
C12 C13 C14 N14 175.2(3) ?
C13 C14 C15 C16 1.5(5) ?
N14 C14 C15 C16 -174.9(3) ?
C14 C15 C16 C11 0.5(6) ?
C12 C11 C16 C15 -2.7(6) ?
C111 C11 C16 C15 175.0(4) ?
C22 C21 C211 O2A 2.1(6) y
C26 C21 C211 O2A -179.6(4) y
C22 C21 C211 O2B -177.1(4) ?
C26 C21 C211 O2B 1.2(5) ?
C26 C21 C22 C23 -1.2(5) ?
C211 C21 C22 C23 177.1(3) ?
C21 C22 C23 C24 1.2(5) ?
C22 C23 C24 C25 -0.7(5) ?
C22 C23 C24 N24 -177.9(3) ?
C23 C24 C25 C26 0.2(5) ?
N24 C24 C25 C26 177.4(3) ?
C24 C25 C26 C21 -0.2(5) ?
C22 C21 C26 C25 0.7(5) ?
C211 C21 C26 C25 -177.7(3) ?

loop_
_cod_related_entry_id
_cod_related_entry_database
_cod_related_entry_code
1 ChemSpider 21133414
